data_7158905
loop_
_publ_author_name
'Sharma, Himanshu'
'Bhardwaj, Nikhil'
'Das, Soumyajit'

_publ_section_title
;
 Revisiting indeno[1,2-b]fluorene by steric promoted synthesis while
 isolating the second stable 4n\p indeno[2,1-a]fluorene
;
_journal_name_full 'Organic &amp; Biomolecular Chemistry'
_journal_paper_doi 10.1039/D2OB01632J
_journal_year 2022
_chemical_formula_moiety 'C35 H21 F5'
_chemical_formula_sum 'C35 H21 F5'
_chemical_formula_weight 536.52
_space_group_crystal_system triclinic
_space_group_IT_number 2
_space_group_name_Hall '-P 1'
_space_group_name_H-M_alt 'P -1'
_atom_sites_solution_hydrogens geom
_atom_sites_solution_primary dual
_audit_creation_date 2022-01-13
_audit_creation_method
;
Olex2 1.5
(compiled 2021.12.09 svn.r5202d8cf for OlexSys, GUI svn.r6439)
;
_audit_update_record
;
2022-09-07 deposited with the CCDC.	2022-09-29 downloaded from the CCDC.
;
_cell_angle_alpha 117.393(3)
_cell_angle_beta 111.710(3)
_cell_angle_gamma 93.822(3)
_cell_formula_units_Z 4
_cell_length_a 13.8434(14)
_cell_length_b 14.8766(13)
_cell_length_c 16.0001(16)
_cell_measurement_reflns_used 9192
_cell_measurement_temperature 298
_cell_measurement_theta_max 23.95
_cell_measurement_theta_min 2.59
_cell_volume 2603.7(5)
_computing_cell_refinement 'SAINT V8.40B (?, 2016)'
_computing_data_reduction 'SAINT V8.40B (?, 2016)'
_computing_molecular_graphics 'Olex2 1.5 (Dolomanov et al., 2009)'
_computing_publication_material 'Olex2 1.5 (Dolomanov et al., 2009)'
_computing_structure_refinement 'SHELXL 2018/3 (Sheldrick, 2015)'
_computing_structure_solution 'SHELXT  (Sheldrick, 2015)'
_diffrn_ambient_temperature 298.00
_diffrn_detector 'Bruker APEX2 area detector'
_diffrn_detector_area_resol_mean 7.9
_diffrn_detector_type 'CCD area detector'
_diffrn_measured_fraction_theta_full 0.996
_diffrn_measured_fraction_theta_max 0.993
_diffrn_measurement_device 'three-circle diffractometer'
_diffrn_measurement_device_type 'BRUKER D8 VENTURE'
_diffrn_measurement_method '\w and \f scans'
_diffrn_radiation_monochromator 'mirror optics'
_diffrn_radiation_probe x-ray
_diffrn_radiation_type MoK\a
_diffrn_radiation_wavelength 0.71073
_diffrn_reflns_av_unetI/netI 0.0578
_diffrn_reflns_Laue_measured_fraction_full 0.996
_diffrn_reflns_Laue_measured_fraction_max 0.993
_diffrn_reflns_limit_h_max 15
_diffrn_reflns_limit_h_min -16
_diffrn_reflns_limit_k_max 16
_diffrn_reflns_limit_k_min -18
_diffrn_reflns_limit_l_max 19
_diffrn_reflns_limit_l_min 0
_diffrn_reflns_number 9906
_diffrn_reflns_point_group_measured_fraction_full 0.996
_diffrn_reflns_point_group_measured_fraction_max 0.993
_diffrn_reflns_theta_full 25.242
_diffrn_reflns_theta_max 25.768
_diffrn_reflns_theta_min 2.465
_diffrn_source 'microfocus sealed X-ray tube'
_diffrn_source_type 'Incoatec I\ms'
_exptl_absorpt_coefficient_mu 0.103
_exptl_absorpt_correction_T_max 0.7453
_exptl_absorpt_correction_T_min 0.5461
_exptl_absorpt_correction_type multi-scan
_exptl_absorpt_process_details
;
SADABS-2016/2 (Bruker,2016/2) was used for absorption correction.
wR2(int) was 0.1368 before and 0.0915 after correction.
The Ratio of minimum to maximum transmission is 0.7327.
The \l/2 correction factor is Not present.
;
_exptl_crystal_colour 'metallic pinkish pink'
_exptl_crystal_colour_lustre metallic
_exptl_crystal_colour_modifier pinkish
_exptl_crystal_colour_primary pink
_exptl_crystal_density_diffrn 1.369
_exptl_crystal_description block
_exptl_crystal_F_000 1104
_exptl_crystal_size_max 0.256
_exptl_crystal_size_mid 0.236
_exptl_crystal_size_min 0.198
_refine_diff_density_max 0.339
_refine_diff_density_min -0.240
_refine_diff_density_rms 0.056
_refine_ls_extinction_coef 0.0048(11)
_refine_ls_extinction_expression Fc^*^=kFc[1+0.001xFc^2^\l^3^/sin(2\q)]^-1/4^
_refine_ls_extinction_method 'SHELXL-2018/3 (Sheldrick 2018)'
_refine_ls_goodness_of_fit_ref 1.033
_refine_ls_hydrogen_treatment constr
_refine_ls_matrix_type full
_refine_ls_number_parameters 729
_refine_ls_number_reflns 9906
_refine_ls_number_restraints 0
_refine_ls_restrained_S_all 1.033
_refine_ls_R_factor_all 0.1234
_refine_ls_R_factor_gt 0.0619
_refine_ls_shift/su_max 0.001
_refine_ls_shift/su_mean 0.000
_refine_ls_structure_factor_coef Fsqd
_refine_ls_weighting_details 'w=1/[\s^2^(Fo^2^)+(0.0982P)^2^+0.6390P] where P=(Fo^2^+2Fc^2^)/3'
_refine_ls_weighting_scheme calc
_refine_ls_wR_factor_gt 0.1600
_refine_ls_wR_factor_ref 0.2111
_reflns_Friedel_coverage 0.000
_reflns_number_gt 5612
_reflns_number_total 9906
_reflns_threshold_expression 'I > 2\s(I)'
_cod_data_source_file d2ob01632j2.cif
_cod_data_source_block sdcf6_0m
_cod_original_cell_volume 2603.7(4)
_cod_database_code 7158905
_shelx_shelxl_version_number 2018/3
_shelx_space_group_comment
;
The symmetry employed for this shelxl refinement is uniquely defined
by the following loop, which should always be used as a source of
symmetry information in preference to the above space-group names.
They are only intended as comments.
;
_shelx_estimated_absorpt_t_max 0.980
_shelx_estimated_absorpt_t_min 0.974
_olex2_refinement_description
;
1. Twinned data refinement
 Scales: 0.440(2)
 0.560(2)
2. Fixed Uiso
 At 1.2 times of:
  All C(H) groups
 At 1.5 times of:
  All C(H,H,H) groups
3.a Aromatic/amide H refined with riding coordinates:
 C69(H69), C34(H34), C66(H66), C50(H50), C30(H30), C15(H15), C31(H31),
 C12(H12), C65(H65), C47(H47), C28(H28), C63(H63), C44(H44), C45(H45), C29(H29),
  C9(H9), C64(H64), C46(H46), C10(H10), C23(H23), C11(H11), C59(H59), C21(H21),
 C56(H56)
3.b Idealised Me refined as rotating group:
 C61(H61A,H61B,H61C), C26(H26A,H26B,H26C), C20(H20A,H20B,H20C), C58(H58A,H58B,
 H58C), C55(H55A,H55B,H55C), C24(H24A,H24B,H24C)
;
_olex2_submission_special_instructions 'No special instructions were received'

loop_
_space_group_symop_operation_xyz
'x, y, z'
'-x, -y, -z'

loop_
_atom_site_label
_atom_site_type_symbol
_atom_site_fract_x
_atom_site_fract_y
_atom_site_fract_z
_atom_site_U_iso_or_equiv
_atom_site_adp_type
_atom_site_occupancy
_atom_site_site_symmetry_order
_atom_site_calc_flag
_atom_site_refinement_flags_posn
_atom_site_refinement_flags_adp
_atom_site_refinement_flags_occupancy
_atom_site_disorder_assembly
_atom_site_disorder_group
F10 F 0.7046(2) 0.3297(2) 0.5183(2) 0.0789(8) Uani 1 1 d . . . . .
F5 F 0.9620(2) 0.5171(2) 0.3313(2) 0.0793(8) Uani 1 1 d . . . . .
F6 F 0.5675(2) -0.0296(2) 0.2415(2) 0.0802(8) Uani 1 1 d . . . . .
F1 F 0.7827(2) 0.2402(2) -0.0272(2) 0.0792(8) Uani 1 1 d . . . . .
F8 F 0.6105(3) 0.2392(3) 0.1719(3) 0.0944(10) Uani 1 1 d . . . . .
F3 F 0.8333(3) 0.1717(3) 0.2413(3) 0.0940(10) Uani 1 1 d . . . . .
F4 F 0.9363(3) 0.3790(3) 0.3889(2) 0.0965(9) Uani 1 1 d . . . . .
F2 F 0.7562(3) 0.1051(2) 0.0347(3) 0.1054(10) Uani 1 1 d . . . . .
F9 F 0.6861(3) 0.3875(2) 0.3800(3) 0.0985(10) Uani 1 1 d . . . . .
C67 C 0.8972(3) -0.1217(3) 0.4415(3) 0.0434(9) Uani 1 1 d . . . . .
F7 F 0.5524(3) 0.0320(3) 0.1059(2) 0.1001(10) Uani 1 1 d . . . . .
C49 C 0.6952(3) 0.0397(3) 0.5624(3) 0.0441(9) Uani 1 1 d . . . . .
C69 C 0.7696(3) -0.0046(3) 0.4321(3) 0.0477(10) Uani 1 1 d . . . . .
H69 H 0.775170 -0.000179 0.377891 0.057 Uiso 1 1 calc R U . . .
C32 C 0.5096(3) 0.4369(3) -0.1248(3) 0.0435(9) Uani 1 1 d . . . . .
C51 C 0.8155(3) -0.0692(3) 0.5542(3) 0.0443(9) Uani 1 1 d . . . . .
C70 C 0.7042(3) 0.0489(3) 0.4788(3) 0.0440(9) Uani 1 1 d . . . . .
C14 C 0.8517(3) 0.5585(3) 0.0378(3) 0.0443(10) Uani 1 1 d . . . . .
C8 C 0.9906(3) 0.5303(3) 0.1510(3) 0.0475(10) Uani 1 1 d . . . . .
C43 C 0.5946(3) 0.1500(3) 0.5323(3) 0.0476(10) Uani 1 1 d . . . . .
C16 C 0.6738(3) 0.5484(3) -0.0734(3) 0.0447(9) Uani 1 1 d . . . . .
C35 C 0.8050(3) 0.4770(3) 0.0495(3) 0.0445(9) Uani 1 1 d . . . . .
C33 C 0.6274(3) 0.4654(3) -0.0636(3) 0.0434(9) Uani 1 1 d . . . . .
C68 C 0.8227(3) -0.0615(3) 0.4687(3) 0.0442(9) Uani 1 1 d . . . . .
C34 C 0.6896(3) 0.4308(3) -0.0041(3) 0.0437(9) Uani 1 1 d . . . . .
H34 H 0.658510 0.378165 0.002025 0.052 Uiso 1 1 calc R U . . .
C48 C 0.6231(3) 0.1022(3) 0.5927(3) 0.0472(10) Uani 1 1 d . . . . .
C27 C 0.4893(3) 0.5020(3) -0.1670(3) 0.0463(9) Uani 1 1 d . . . . .
C66 C 0.9348(4) -0.1416(3) 0.3676(3) 0.0514(10) Uani 1 1 d . . . . .
H66 H 0.912580 -0.114409 0.323898 0.062 Uiso 1 1 calc R U . . .
C50 C 0.7489(3) -0.0166(3) 0.5995(3) 0.0472(10) Uani 1 1 d . . . . .
H50 H 0.742846 -0.021216 0.653441 0.057 Uiso 1 1 calc R U . . .
C30 C 0.3203(4) 0.3563(4) -0.2040(4) 0.0581(12) Uani 1 1 d . . . . .
H30 H 0.262962 0.307858 -0.216397 0.070 Uiso 1 1 calc R U . . .
C15 C 0.7891(3) 0.5935(3) -0.0206(3) 0.0472(10) Uani 1 1 d . . . . .
H15 H 0.820143 0.646197 -0.026648 0.057 Uiso 1 1 calc R U . . .
C31 C 0.4259(4) 0.3647(3) -0.1429(3) 0.0501(10) Uani 1 1 d . . . . .
H31 H 0.439911 0.321970 -0.114596 0.060 Uiso 1 1 calc R U . . .
C62 C 0.9323(3) -0.1620(3) 0.5084(3) 0.0473(10) Uani 1 1 d . . . . .
C12 C 1.0533(3) 0.6590(3) 0.1149(3) 0.0559(11) Uani 1 1 d . . . . .
H12 H 1.039467 0.696994 0.081244 0.067 Uiso 1 1 calc R U . . .
C7 C 0.8861(3) 0.4604(3) 0.1170(3) 0.0466(10) Uani 1 1 d . . . . .
C13 C 0.9691(3) 0.5891(3) 0.1010(3) 0.0462(10) Uani 1 1 d . . . . .
C52 C 0.8800(3) -0.1284(3) 0.5785(3) 0.0475(10) Uani 1 1 d . . . . .
C65 C 1.0064(4) -0.2029(4) 0.3597(4) 0.0560(11) Uani 1 1 d . . . . .
H65 H 1.031197 -0.217819 0.309365 0.067 Uiso 1 1 calc R U . . .
C47 C 0.5832(3) 0.1183(3) 0.6640(3) 0.0548(11) Uani 1 1 d . . . . .
H47 H 0.600895 0.085992 0.703176 0.066 Uiso 1 1 calc R U . . .
C25 C 0.5935(4) 0.6243(4) -0.2622(4) 0.0520(11) Uani 1 1 d . . . . .
C42 C 0.6467(3) 0.1161(3) 0.4623(3) 0.0476(10) Uani 1 1 d . . . . .
C18 C 0.6089(3) 0.6529(3) -0.1606(3) 0.0479(10) Uani 1 1 d . . . . .
C28 C 0.3825(3) 0.4928(3) -0.2289(3) 0.0558(11) Uani 1 1 d . . . . .
H28 H 0.367679 0.535212 -0.257512 0.067 Uiso 1 1 calc R U . . .
C63 C 1.0048(3) -0.2220(3) 0.5010(3) 0.0571(11) Uani 1 1 d . . . . .
H63 H 1.028446 -0.248227 0.545432 0.069 Uiso 1 1 calc R U . . .
C41 C 0.6367(3) 0.1479(3) 0.3859(3) 0.0495(10) Uani 1 1 d . . . . .
C44 C 0.5277(3) 0.2154(3) 0.5456(4) 0.0597(11) Uani 1 1 d . . . . .
H44 H 0.509131 0.247694 0.506476 0.072 Uiso 1 1 calc R U . . .
C17 C 0.5932(3) 0.5718(3) -0.1342(3) 0.0464(10) Uani 1 1 d . . . . .
C45 C 0.4890(4) 0.2315(4) 0.6182(4) 0.0629(13) Uani 1 1 d . . . . .
H45 H 0.444276 0.275323 0.628002 0.075 Uiso 1 1 calc R U . . .
C29 C 0.2993(4) 0.4192(4) -0.2466(4) 0.0613(12) Uani 1 1 d . . . . .
H29 H 0.227829 0.411995 -0.287966 0.074 Uiso 1 1 calc R U . . .
C6 C 0.8730(3) 0.3849(3) 0.1496(3) 0.0491(10) Uani 1 1 d . . . . .
C9 C 1.0971(4) 0.5438(4) 0.2160(3) 0.0595(11) Uani 1 1 d . . . . .
H9 H 1.112388 0.505450 0.249322 0.071 Uiso 1 1 calc R U . . .
C60 C 0.8462(3) -0.2550(4) 0.6339(4) 0.0520(11) Uani 1 1 d . . . . .
C64 C 1.0411(4) -0.2418(4) 0.4260(4) 0.0614(12) Uani 1 1 d . . . . .
H64 H 1.089672 -0.281871 0.420078 0.074 Uiso 1 1 calc R U . . .
C53 C 0.8972(3) -0.1535(3) 0.6619(3) 0.0466(10) Uani 1 1 d . . . . .
C46 C 0.5161(4) 0.1835(4) 0.6763(4) 0.0617(12) Uani 1 1 d . . . . .
H46 H 0.488944 0.194972 0.724408 0.074 Uiso 1 1 calc R U . . .
C39 C 0.6565(4) 0.2839(4) 0.3459(4) 0.0628(13) Uani 1 1 d . . . . .
C10 C 1.1799(4) 0.6150(4) 0.2304(4) 0.0662(13) Uani 1 1 d . . . . .
H10 H 1.251205 0.625372 0.275042 0.079 Uiso 1 1 calc R U . . .
C40 C 0.6655(4) 0.2534(4) 0.4160(4) 0.0575(11) Uani 1 1 d . . . . .
C23 C 0.6130(4) 0.7024(4) -0.2832(4) 0.0576(11) Uani 1 1 d . . . . .
H23 H 0.603322 0.682652 -0.350707 0.069 Uiso 1 1 calc R U . . .
C5 C 0.9114(4) 0.4151(4) 0.2543(4) 0.0568(11) Uani 1 1 d . . . . .
C11 C 1.1595(4) 0.6707(4) 0.1806(4) 0.0655(13) Uani 1 1 d . . . . .
H11 H 1.217057 0.716927 0.190608 0.079 Uiso 1 1 calc R U . . .
C22 C 0.6463(4) 0.8083(4) -0.2075(4) 0.0577(11) Uani 1 1 d . . . . .
C59 C 0.8598(4) -0.2747(4) 0.7131(4) 0.0581(12) Uani 1 1 d . . . . .
H59 H 0.826185 -0.341861 0.694337 0.070 Uiso 1 1 calc R U . . .
C19 C 0.6391(4) 0.7608(3) -0.0832(3) 0.0534(10) Uani 1 1 d . . . . .
C4 C 0.8983(4) 0.3450(4) 0.2851(4) 0.0644(13) Uani 1 1 d . . . . .
C54 C 0.9614(4) -0.0762(3) 0.7679(3) 0.0551(10) Uani 1 1 d . . . . .
C37 C 0.5895(4) 0.1048(4) 0.2075(4) 0.0647(13) Uani 1 1 d . . . . .
C21 C 0.6585(4) 0.8362(4) -0.1079(4) 0.0597(12) Uani 1 1 d . . . . .
H21 H 0.680274 0.907473 -0.056115 0.072 Uiso 1 1 calc R U . . .
C57 C 0.9207(4) -0.1999(4) 0.8181(4) 0.0570(11) Uani 1 1 d . . . . .
C56 C 0.9733(4) -0.1002(4) 0.8451(3) 0.0601(11) Uani 1 1 d . . . . .
H56 H 1.016880 -0.048925 0.915777 0.072 Uiso 1 1 calc R U . . .
C61 C 0.7764(5) -0.3391(4) 0.5207(4) 0.0843(16) Uani 1 1 d . . . . .
H61A H 0.729379 -0.309845 0.485524 0.126 Uiso 1 1 calc R U . . .
H61B H 0.733473 -0.395593 0.516819 0.126 Uiso 1 1 calc R U . . .
H61C H 0.821507 -0.365817 0.487114 0.126 Uiso 1 1 calc R U . . .
C36 C 0.5991(4) 0.0754(4) 0.2796(4) 0.0567(11) Uani 1 1 d . . . . .
C2 C 0.8070(4) 0.2076(4) 0.1071(4) 0.0671(13) Uani 1 1 d . . . . .
C1 C 0.8204(4) 0.2784(4) 0.0776(4) 0.0581(11) Uani 1 1 d . . . . .
C38 C 0.6188(4) 0.2110(5) 0.2423(5) 0.0670(14) Uani 1 1 d . . . . .
C3 C 0.8469(4) 0.2410(4) 0.2117(5) 0.0681(14) Uani 1 1 d . . . . .
C26 C 0.5624(5) 0.5094(4) -0.3467(4) 0.0749(14) Uani 1 1 d . . . . .
H26A H 0.620350 0.479894 -0.327043 0.112 Uiso 1 1 calc R U . . .
H26B H 0.549302 0.503702 -0.412449 0.112 Uiso 1 1 calc R U . . .
H26C H 0.497789 0.471421 -0.354377 0.112 Uiso 1 1 calc R U . . .
C20 C 0.6499(5) 0.7967(4) 0.0257(4) 0.0805(15) Uani 1 1 d . . . . .
H20A H 0.684469 0.871453 0.071079 0.121 Uiso 1 1 calc R U . . .
H20B H 0.692963 0.760243 0.053878 0.121 Uiso 1 1 calc R U . . .
H20C H 0.579194 0.781244 0.021419 0.121 Uiso 1 1 calc R U . . .
C58 C 0.9299(4) -0.2229(4) 0.9029(4) 0.0776(15) Uani 1 1 d . . . . .
H58A H 0.865498 -0.218944 0.912575 0.116 Uiso 1 1 calc R U . . .
H58B H 0.991938 -0.171871 0.967901 0.116 Uiso 1 1 calc R U . . .
H58C H 0.937968 -0.292492 0.882196 0.116 Uiso 1 1 calc R U . . .
C55 C 1.0213(5) 0.0313(4) 0.8002(4) 0.0872(17) Uani 1 1 d . . . . .
H55A H 0.970292 0.069425 0.786501 0.131 Uiso 1 1 calc R U . . .
H55B H 1.061206 0.023809 0.760576 0.131 Uiso 1 1 calc R U . . .
H55C H 1.070692 0.069389 0.874164 0.131 Uiso 1 1 calc R U . . .
C24 C 0.6713(4) 0.8921(4) -0.2308(5) 0.0798(15) Uani 1 1 d . . . . .
H24A H 0.641555 0.948235 -0.200764 0.120 Uiso 1 1 calc R U . . .
H24B H 0.639762 0.861672 -0.305825 0.120 Uiso 1 1 calc R U . . .
H24C H 0.748535 0.919664 -0.200743 0.120 Uiso 1 1 calc R U . . .

loop_
_atom_site_aniso_label
_atom_site_aniso_U_11
_atom_site_aniso_U_22
_atom_site_aniso_U_33
_atom_site_aniso_U_23
_atom_site_aniso_U_13
_atom_site_aniso_U_12
F10 0.102(2) 0.0550(16) 0.0675(18) 0.0315(15) 0.0284(16) 0.0173(15)
F5 0.104(2) 0.0596(17) 0.0546(16) 0.0243(14) 0.0257(15) 0.0154(15)
F6 0.106(2) 0.0673(18) 0.0598(17) 0.0307(14) 0.0344(16) 0.0214(16)
F1 0.094(2) 0.0614(17) 0.0622(17) 0.0274(14) 0.0240(15) 0.0126(15)
F8 0.096(2) 0.147(3) 0.116(3) 0.107(2) 0.066(2) 0.061(2)
F3 0.101(2) 0.102(2) 0.144(3) 0.097(2) 0.073(2) 0.0428(19)
F4 0.127(3) 0.113(2) 0.082(2) 0.0723(19) 0.0491(19) 0.045(2)
F2 0.120(3) 0.0536(17) 0.115(3) 0.0375(18) 0.039(2) 0.0022(17)
F9 0.112(2) 0.085(2) 0.125(3) 0.077(2) 0.050(2) 0.0310(18)
C67 0.050(2) 0.038(2) 0.041(2) 0.0174(19) 0.024(2) 0.0093(18)
F7 0.130(3) 0.125(3) 0.0604(18) 0.0527(19) 0.0490(19) 0.057(2)
C49 0.046(2) 0.043(2) 0.042(2) 0.021(2) 0.021(2) 0.0095(19)
C69 0.051(2) 0.050(3) 0.042(2) 0.025(2) 0.021(2) 0.009(2)
C32 0.044(2) 0.041(2) 0.040(2) 0.0178(19) 0.0191(19) 0.0068(18)
C51 0.051(2) 0.045(2) 0.044(2) 0.024(2) 0.026(2) 0.0146(19)
C70 0.052(2) 0.041(2) 0.044(2) 0.0225(19) 0.0249(19) 0.0125(18)
C14 0.048(2) 0.042(2) 0.041(2) 0.0200(19) 0.021(2) 0.0079(19)
C8 0.045(2) 0.052(3) 0.038(2) 0.019(2) 0.0180(19) 0.012(2)
C43 0.051(2) 0.041(2) 0.042(2) 0.016(2) 0.021(2) 0.0098(19)
C16 0.052(2) 0.043(2) 0.043(2) 0.0240(19) 0.023(2) 0.0104(19)
C35 0.050(2) 0.045(2) 0.042(2) 0.0234(19) 0.024(2) 0.0140(19)
C33 0.048(2) 0.040(2) 0.042(2) 0.0206(18) 0.0219(19) 0.0099(18)
C68 0.052(2) 0.042(2) 0.044(2) 0.0234(19) 0.026(2) 0.0104(19)
C34 0.051(2) 0.040(2) 0.044(2) 0.024(2) 0.023(2) 0.0078(19)
C48 0.046(2) 0.040(2) 0.048(2) 0.0166(19) 0.022(2) 0.0073(18)
C27 0.045(2) 0.050(2) 0.044(2) 0.025(2) 0.0204(19) 0.0097(19)
C66 0.059(3) 0.047(2) 0.049(2) 0.022(2) 0.030(2) 0.008(2)
C50 0.053(2) 0.050(2) 0.045(2) 0.025(2) 0.029(2) 0.013(2)
C30 0.049(3) 0.061(3) 0.050(3) 0.023(2) 0.020(2) 0.002(2)
C15 0.049(2) 0.043(2) 0.049(2) 0.025(2) 0.023(2) 0.0053(19)
C31 0.052(3) 0.047(2) 0.049(2) 0.023(2) 0.026(2) 0.008(2)
C62 0.058(3) 0.043(2) 0.046(2) 0.024(2) 0.028(2) 0.017(2)
C12 0.051(3) 0.055(3) 0.046(2) 0.015(2) 0.024(2) 0.003(2)
C7 0.052(2) 0.047(2) 0.043(2) 0.024(2) 0.024(2) 0.014(2)
C13 0.051(2) 0.044(2) 0.042(2) 0.0177(19) 0.026(2) 0.0127(19)
C52 0.060(3) 0.045(2) 0.047(2) 0.026(2) 0.031(2) 0.016(2)
C65 0.068(3) 0.049(3) 0.052(3) 0.018(2) 0.039(2) 0.010(2)
C47 0.061(3) 0.052(2) 0.058(3) 0.027(2) 0.036(2) 0.015(2)
C25 0.057(3) 0.059(3) 0.052(3) 0.036(2) 0.027(2) 0.019(2)
C42 0.050(2) 0.047(2) 0.046(2) 0.025(2) 0.021(2) 0.0096(19)
C18 0.050(2) 0.049(2) 0.057(3) 0.033(2) 0.028(2) 0.015(2)
C28 0.055(3) 0.062(3) 0.054(3) 0.032(2) 0.025(2) 0.016(2)
C63 0.072(3) 0.051(2) 0.064(3) 0.033(2) 0.041(3) 0.025(2)
C41 0.051(2) 0.053(2) 0.054(3) 0.033(2) 0.025(2) 0.017(2)
C44 0.060(3) 0.054(3) 0.062(3) 0.029(2) 0.026(2) 0.017(2)
C17 0.053(2) 0.044(2) 0.043(2) 0.024(2) 0.020(2) 0.0094(19)
C45 0.059(3) 0.051(3) 0.070(3) 0.020(3) 0.036(3) 0.018(2)
C29 0.047(3) 0.075(3) 0.050(3) 0.027(2) 0.020(2) 0.014(2)
C6 0.047(2) 0.051(3) 0.052(3) 0.030(2) 0.022(2) 0.017(2)
C9 0.057(3) 0.066(3) 0.047(3) 0.026(2) 0.020(2) 0.018(2)
C60 0.057(3) 0.056(3) 0.055(3) 0.034(2) 0.030(2) 0.020(2)
C64 0.071(3) 0.050(3) 0.073(3) 0.028(2) 0.047(3) 0.022(2)
C53 0.051(2) 0.053(2) 0.053(3) 0.033(2) 0.032(2) 0.020(2)
C46 0.062(3) 0.057(3) 0.068(3) 0.026(2) 0.041(3) 0.017(2)
C39 0.063(3) 0.064(3) 0.083(4) 0.052(3) 0.035(3) 0.025(2)
C10 0.049(3) 0.079(4) 0.051(3) 0.024(3) 0.020(2) 0.009(3)
C40 0.056(3) 0.059(3) 0.064(3) 0.037(3) 0.026(2) 0.021(2)
C23 0.055(3) 0.075(3) 0.067(3) 0.051(3) 0.031(2) 0.024(2)
C5 0.063(3) 0.055(3) 0.059(3) 0.034(3) 0.028(2) 0.021(2)
C11 0.054(3) 0.069(3) 0.051(3) 0.017(2) 0.023(2) -0.002(2)
C22 0.049(3) 0.066(3) 0.080(3) 0.051(3) 0.034(2) 0.021(2)
C59 0.066(3) 0.062(3) 0.073(3) 0.045(3) 0.043(3) 0.024(2)
C19 0.061(3) 0.050(2) 0.054(3) 0.032(2) 0.026(2) 0.014(2)
C4 0.071(3) 0.075(4) 0.067(3) 0.048(3) 0.035(3) 0.031(3)
C54 0.067(3) 0.058(3) 0.050(3) 0.030(2) 0.033(2) 0.015(2)
C37 0.068(3) 0.088(4) 0.053(3) 0.041(3) 0.033(2) 0.037(3)
C21 0.065(3) 0.053(3) 0.076(3) 0.040(2) 0.038(3) 0.017(2)
C57 0.069(3) 0.076(3) 0.069(3) 0.055(3) 0.048(3) 0.041(3)
C56 0.073(3) 0.070(3) 0.045(2) 0.032(2) 0.031(2) 0.024(2)
C61 0.098(4) 0.063(3) 0.075(4) 0.034(3) 0.030(3) 0.002(3)
C36 0.066(3) 0.058(3) 0.057(3) 0.035(2) 0.031(2) 0.023(2)
C2 0.065(3) 0.052(3) 0.087(4) 0.038(3) 0.034(3) 0.016(2)
C1 0.058(3) 0.058(3) 0.061(3) 0.033(2) 0.027(2) 0.017(2)
C38 0.062(3) 0.098(4) 0.089(4) 0.074(4) 0.045(3) 0.042(3)
C3 0.067(3) 0.077(4) 0.107(4) 0.071(4) 0.051(3) 0.033(3)
C26 0.101(4) 0.062(3) 0.063(3) 0.031(3) 0.040(3) 0.022(3)
C20 0.117(4) 0.061(3) 0.068(3) 0.034(3) 0.047(3) 0.018(3)
C58 0.100(4) 0.103(4) 0.088(4) 0.072(3) 0.066(3) 0.051(3)
C55 0.120(5) 0.062(3) 0.058(3) 0.027(3) 0.032(3) -0.004(3)
C24 0.080(3) 0.095(4) 0.120(4) 0.086(4) 0.058(3) 0.038(3)

loop_
_atom_type_symbol
_atom_type_description
_atom_type_scat_dispersion_real
_atom_type_scat_dispersion_imag
_atom_type_scat_source
C C 0.0033 0.0016 'International Tables Vol C Tables 4.2.6.8 and 6.1.1.4'
H H 0.0000 0.0000 'International Tables Vol C Tables 4.2.6.8 and 6.1.1.4'
F F 0.0171 0.0103 'International Tables Vol C Tables 4.2.6.8 and 6.1.1.4'

loop_
_geom_angle_atom_site_label_1
_geom_angle_atom_site_label_2
_geom_angle_atom_site_label_3
_geom_angle
_geom_angle_site_symmetry_1
_geom_angle_site_symmetry_3
_geom_angle_publ_flag
C66 C67 C68 132.0(4) . . ?
C66 C67 C62 120.2(4) . . ?
C62 C67 C68 107.8(3) . . ?
C70 C49 C48 106.8(3) . . ?
C50 C49 C70 121.6(4) . . ?
C50 C49 C48 131.5(4) . . ?
C70 C69 H69 120.8 . . ?
C68 C69 H69 120.8 . . ?
C68 C69 C70 118.4(4) . . ?
C27 C32 C33 107.1(3) . . ?
C31 C32 C33 132.1(4) . . ?
C31 C32 C27 120.8(4) . . ?
C50 C51 C68 119.5(3) . . ?
C52 C51 C68 109.9(3) . . ?
C52 C51 C50 130.6(3) . . ?
C69 C70 C49 119.9(3) . . ?
C42 C70 C49 108.7(3) . . ?
C42 C70 C69 131.3(3) . . ?
C35 C14 C13 106.7(3) . . ?
C15 C14 C35 121.6(4) . . ?
C15 C14 C13 131.7(4) . . ?
C13 C8 C7 107.7(3) . . ?
C9 C8 C7 132.5(4) . . ?
C9 C8 C13 119.7(4) . . ?
C48 C43 C42 107.7(3) . . ?
C44 C43 C48 120.2(4) . . ?
C44 C43 C42 132.1(4) . . ?
C15 C16 C33 119.4(3) . . ?
C17 C16 C33 110.2(3) . . ?
C17 C16 C15 130.4(3) . . ?
C34 C35 C14 119.6(3) . . ?
C7 C35 C14 109.3(3) . . ?
C7 C35 C34 131.0(3) . . ?
C16 C33 C32 106.4(3) . . ?
C34 C33 C32 131.7(3) . . ?
C34 C33 C16 121.9(4) . . ?
C69 C68 C67 132.2(3) . . ?
C69 C68 C51 121.7(4) . . ?
C51 C68 C67 106.0(3) . . ?
C35 C34 H34 120.8 . . ?
C33 C34 C35 118.5(3) . . ?
C33 C34 H34 120.8 . . ?
C43 C48 C49 107.6(3) . . ?
C47 C48 C49 132.1(4) . . ?
C47 C48 C43 120.3(4) . . ?
C32 C27 C17 109.1(3) . . ?
C28 C27 C32 119.7(4) . . ?
C28 C27 C17 131.2(4) . . ?
C67 C66 H66 120.5 . . ?
C67 C66 C65 119.0(4) . . ?
C65 C66 H66 120.5 . . ?
C49 C50 C51 118.8(3) . . ?
C49 C50 H50 120.6 . . ?
C51 C50 H50 120.6 . . ?
C31 C30 H30 119.7 . . ?
C29 C30 H30 119.7 . . ?
C29 C30 C31 120.6(4) . . ?
C14 C15 C16 119.0(3) . . ?
C14 C15 H15 120.5 . . ?
C16 C15 H15 120.5 . . ?
C32 C31 C30 119.1(4) . . ?
C32 C31 H31 120.4 . . ?
C30 C31 H31 120.4 . . ?
C67 C62 C52 108.4(3) . . ?
C63 C62 C67 120.6(3) . . ?
C63 C62 C52 131.0(4) . . ?
C13 C12 H12 120.8 . . ?
C13 C12 C11 118.3(4) . . ?
C11 C12 H12 120.8 . . ?
C35 C7 C8 108.6(3) . . ?
C35 C7 C6 126.4(4) . . ?
C6 C7 C8 125.0(4) . . ?
C8 C13 C14 107.6(3) . . ?
C12 C13 C14 131.6(4) . . ?
C12 C13 C8 120.7(4) . . ?
C51 C52 C62 107.9(3) . . ?
C51 C52 C53 127.0(3) . . ?
C62 C52 C53 125.1(4) . . ?
C66 C65 H65 119.7 . . ?
C64 C65 C66 120.6(4) . . ?
C64 C65 H65 119.7 . . ?
C48 C47 H47 120.5 . . ?
C48 C47 C46 118.9(4) . . ?
C46 C47 H47 120.5 . . ?
C18 C25 C26 120.5(4) . . ?
C23 C25 C18 119.5(4) . . ?
C23 C25 C26 119.9(4) . . ?
C70 C42 C43 109.1(3) . . ?
C70 C42 C41 126.0(4) . . ?
C41 C42 C43 124.9(4) . . ?
C25 C18 C17 121.0(4) . . ?
C25 C18 C19 119.1(4) . . ?
C19 C18 C17 119.9(4) . . ?
C27 C28 H28 120.7 . . ?
C29 C28 C27 118.5(4) . . ?
C29 C28 H28 120.7 . . ?
C62 C63 H63 120.8 . . ?
C64 C63 C62 118.4(4) . . ?
C64 C63 H63 120.8 . . ?
C40 C41 C42 122.0(4) . . ?
C36 C41 C42 122.5(4) . . ?
C36 C41 C40 115.5(4) . . ?
C43 C44 H44 120.6 . . ?
C45 C44 C43 118.8(4) . . ?
C45 C44 H44 120.6 . . ?
C16 C17 C27 107.2(3) . . ?
C16 C17 C18 125.8(4) . . ?
C27 C17 C18 126.9(4) . . ?
C44 C45 H45 119.6 . . ?
C46 C45 C44 120.8(4) . . ?
C46 C45 H45 119.6 . . ?
C30 C29 C28 121.2(4) . . ?
C30 C29 H29 119.4 . . ?
C28 C29 H29 119.4 . . ?
C5 C6 C7 122.5(4) . . ?
C5 C6 C1 115.2(4) . . ?
C1 C6 C7 122.3(4) . . ?
C8 C9 H9 120.6 . . ?
C10 C9 C8 118.8(4) . . ?
C10 C9 H9 120.6 . . ?
C53 C60 C61 120.8(4) . . ?
C59 C60 C53 118.6(4) . . ?
C59 C60 C61 120.6(4) . . ?
C65 C64 C63 121.1(4) . . ?
C65 C64 H64 119.4 . . ?
C63 C64 H64 119.4 . . ?
C60 C53 C52 119.9(4) . . ?
C54 C53 C52 120.3(4) . . ?
C54 C53 C60 119.9(4) . . ?
C47 C46 H46 119.5 . . ?
C45 C46 C47 121.0(4) . . ?
C45 C46 H46 119.5 . . ?
F9 C39 C40 119.9(5) . . ?
F9 C39 C38 119.7(4) . . ?
C38 C39 C40 120.4(5) . . ?
C9 C10 H10 119.2 . . ?
C11 C10 C9 121.6(5) . . ?
C11 C10 H10 119.2 . . ?
F10 C40 C41 119.8(4) . . ?
F10 C40 C39 117.6(4) . . ?
C39 C40 C41 122.6(5) . . ?
C25 C23 H23 118.9 . . ?
C22 C23 C25 122.1(4) . . ?
C22 C23 H23 118.9 . . ?
F5 C5 C6 120.4(4) . . ?
F5 C5 C4 116.9(4) . . ?
C4 C5 C6 122.7(4) . . ?
C12 C11 H11 119.6 . . ?
C10 C11 C12 120.8(4) . . ?
C10 C11 H11 119.6 . . ?
C23 C22 C21 118.1(4) . . ?
C23 C22 C24 121.3(4) . . ?
C21 C22 C24 120.6(5) . . ?
C60 C59 H59 118.5 . . ?
C57 C59 C60 123.1(4) . . ?
C57 C59 H59 118.5 . . ?
C18 C19 C20 121.7(4) . . ?
C21 C19 C18 119.2(4) . . ?
C21 C19 C20 119.1(4) . . ?
F4 C4 C5 120.2(5) . . ?
F4 C4 C3 119.7(4) . . ?
C3 C4 C5 120.1(5) . . ?
C53 C54 C56 119.4(4) . . ?
C53 C54 C55 121.2(4) . . ?
C56 C54 C55 119.4(4) . . ?
F7 C37 C36 120.4(5) . . ?
F7 C37 C38 120.6(4) . . ?
C36 C37 C38 119.0(4) . . ?
C22 C21 C19 121.9(4) . . ?
C22 C21 H21 119.1 . . ?
C19 C21 H21 119.1 . . ?
C59 C57 C56 117.9(4) . . ?
C59 C57 C58 121.6(4) . . ?
C56 C57 C58 120.4(4) . . ?
C54 C56 C57 121.1(4) . . ?
C54 C56 H56 119.4 . . ?
C57 C56 H56 119.4 . . ?
C60 C61 H61A 109.5 . . ?
C60 C61 H61B 109.5 . . ?
C60 C61 H61C 109.5 . . ?
H61A C61 H61B 109.5 . . ?
H61A C61 H61C 109.5 . . ?
H61B C61 H61C 109.5 . . ?
F6 C36 C41 120.3(4) . . ?
F6 C36 C37 117.0(4) . . ?
C37 C36 C41 122.7(4) . . ?
F2 C2 C1 120.7(5) . . ?
F2 C2 C3 119.3(4) . . ?
C3 C2 C1 119.9(5) . . ?
F1 C1 C6 119.8(4) . . ?
F1 C1 C2 117.4(4) . . ?
C2 C1 C6 122.8(4) . . ?
F8 C38 C39 121.5(5) . . ?
F8 C38 C37 118.8(5) . . ?
C39 C38 C37 119.8(4) . . ?
F3 C3 C4 120.4(5) . . ?
F3 C3 C2 120.2(5) . . ?
C4 C3 C2 119.3(4) . . ?
C25 C26 H26A 109.5 . . ?
C25 C26 H26B 109.5 . . ?
C25 C26 H26C 109.5 . . ?
H26A C26 H26B 109.5 . . ?
H26A C26 H26C 109.5 . . ?
H26B C26 H26C 109.5 . . ?
C19 C20 H20A 109.5 . . ?
C19 C20 H20B 109.5 . . ?
C19 C20 H20C 109.5 . . ?
H20A C20 H20B 109.5 . . ?
H20A C20 H20C 109.5 . . ?
H20B C20 H20C 109.5 . . ?
C57 C58 H58A 109.5 . . ?
C57 C58 H58B 109.5 . . ?
C57 C58 H58C 109.5 . . ?
H58A C58 H58B 109.5 . . ?
H58A C58 H58C 109.5 . . ?
H58B C58 H58C 109.5 . . ?
C54 C55 H55A 109.5 . . ?
C54 C55 H55B 109.5 . . ?
C54 C55 H55C 109.5 . . ?
H55A C55 H55B 109.5 . . ?
H55A C55 H55C 109.5 . . ?
H55B C55 H55C 109.5 . . ?
C22 C24 H24A 109.5 . . ?
C22 C24 H24B 109.5 . . ?
C22 C24 H24C 109.5 . . ?
H24A C24 H24B 109.5 . . ?
H24A C24 H24C 109.5 . . ?
H24B C24 H24C 109.5 . . ?

loop_
_geom_bond_atom_site_label_1
_geom_bond_atom_site_label_2
_geom_bond_distance
_geom_bond_site_symmetry_2
_geom_bond_publ_flag
F10 C40 1.347(5) . ?
F5 C5 1.346(5) . ?
F6 C36 1.355(5) . ?
F1 C1 1.358(5) . ?
F8 C38 1.343(5) . ?
F3 C3 1.347(5) . ?
F4 C4 1.355(6) . ?
F2 C2 1.338(5) . ?
F9 C39 1.347(5) . ?
C67 C68 1.467(5) . ?
C67 C66 1.382(5) . ?
C67 C62 1.408(5) . ?
F7 C37 1.329(5) . ?
C49 C70 1.453(5) . ?
C49 C48 1.471(6) . ?
C49 C50 1.349(5) . ?
C69 H69 0.9300 . ?
C69 C70 1.435(5) . ?
C69 C68 1.350(5) . ?
C32 C33 1.463(5) . ?
C32 C27 1.403(5) . ?
C32 C31 1.370(5) . ?
C51 C68 1.461(5) . ?
C51 C50 1.434(5) . ?
C51 C52 1.374(5) . ?
C70 C42 1.378(5) . ?
C14 C35 1.455(5) . ?
C14 C15 1.344(5) . ?
C14 C13 1.461(6) . ?
C8 C7 1.472(5) . ?
C8 C13 1.412(5) . ?
C8 C9 1.390(6) . ?
C43 C48 1.408(5) . ?
C43 C42 1.469(5) . ?
C43 C44 1.387(5) . ?
C16 C33 1.453(5) . ?
C16 C15 1.431(5) . ?
C16 C17 1.368(5) . ?
C35 C34 1.434(5) . ?
C35 C7 1.368(5) . ?
C33 C34 1.348(5) . ?
C34 H34 0.9300 . ?
C48 C47 1.377(5) . ?
C27 C28 1.397(5) . ?
C27 C17 1.471(5) . ?
C66 H66 0.9300 . ?
C66 C65 1.392(6) . ?
C50 H50 0.9300 . ?
C30 H30 0.9300 . ?
C30 C31 1.384(6) . ?
C30 C29 1.378(6) . ?
C15 H15 0.9300 . ?
C31 H31 0.9300 . ?
C62 C52 1.472(5) . ?
C62 C63 1.388(5) . ?
C12 H12 0.9300 . ?
C12 C13 1.387(6) . ?
C12 C11 1.396(6) . ?
C7 C6 1.466(5) . ?
C52 C53 1.487(5) . ?
C65 H65 0.9300 . ?
C65 C64 1.384(6) . ?
C47 H47 0.9300 . ?
C47 C46 1.385(6) . ?
C25 C18 1.401(6) . ?
C25 C23 1.387(6) . ?
C25 C26 1.510(7) . ?
C42 C41 1.466(5) . ?
C18 C17 1.478(5) . ?
C18 C19 1.408(6) . ?
C28 H28 0.9300 . ?
C28 C29 1.382(6) . ?
C63 H63 0.9300 . ?
C63 C64 1.387(5) . ?
C41 C40 1.390(6) . ?
C41 C36 1.382(6) . ?
C44 H44 0.9300 . ?
C44 C45 1.383(6) . ?
C45 H45 0.9300 . ?
C45 C46 1.380(6) . ?
C29 H29 0.9300 . ?
C6 C5 1.381(6) . ?
C6 C1 1.384(6) . ?
C9 H9 0.9300 . ?
C9 C10 1.381(6) . ?
C60 C53 1.406(6) . ?
C60 C59 1.378(6) . ?
C60 C61 1.496(7) . ?
C64 H64 0.9300 . ?
C53 C54 1.394(6) . ?
C46 H46 0.9300 . ?
C39 C40 1.363(6) . ?
C39 C38 1.351(7) . ?
C10 H10 0.9300 . ?
C10 C11 1.370(6) . ?
C23 H23 0.9300 . ?
C23 C22 1.377(7) . ?
C5 C4 1.371(6) . ?
C11 H11 0.9300 . ?
C22 C21 1.387(6) . ?
C22 C24 1.510(6) . ?
C59 H59 0.9300 . ?
C59 C57 1.371(7) . ?
C19 C21 1.391(5) . ?
C19 C20 1.511(6) . ?
C4 C3 1.357(7) . ?
C54 C56 1.394(5) . ?
C54 C55 1.503(6) . ?
C37 C36 1.378(6) . ?
C37 C38 1.381(7) . ?
C21 H21 0.9300 . ?
C57 C56 1.397(6) . ?
C57 C58 1.510(6) . ?
C56 H56 0.9300 . ?
C61 H61A 0.9600 . ?
C61 H61B 0.9600 . ?
C61 H61C 0.9600 . ?
C2 C1 1.366(6) . ?
C2 C3 1.366(7) . ?
C26 H26A 0.9600 . ?
C26 H26B 0.9600 . ?
C26 H26C 0.9600 . ?
C20 H20A 0.9600 . ?
C20 H20B 0.9600 . ?
C20 H20C 0.9600 . ?
C58 H58A 0.9600 . ?
C58 H58B 0.9600 . ?
C58 H58C 0.9600 . ?
C55 H55A 0.9600 . ?
C55 H55B 0.9600 . ?
C55 H55C 0.9600 . ?
C24 H24A 0.9600 . ?
C24 H24B 0.9600 . ?
C24 H24C 0.9600 . ?

loop_
_geom_torsion_atom_site_label_1
_geom_torsion_atom_site_label_2
_geom_torsion_atom_site_label_3
_geom_torsion_atom_site_label_4
_geom_torsion
_geom_torsion_site_symmetry_1
_geom_torsion_site_symmetry_2
_geom_torsion_site_symmetry_3
_geom_torsion_site_symmetry_4
_geom_torsion_publ_flag
F5 C5 C4 F4 -0.6(7) . . . . ?
F5 C5 C4 C3 179.3(4) . . . . ?
F4 C4 C3 F3 0.3(7) . . . . ?
F4 C4 C3 C2 178.7(4) . . . . ?
F2 C2 C1 F1 -1.5(7) . . . . ?
F2 C2 C1 C6 -179.5(4) . . . . ?
F2 C2 C3 F3 -1.4(7) . . . . ?
F2 C2 C3 C4 -179.9(4) . . . . ?
F9 C39 C40 F10 -0.2(7) . . . . ?
F9 C39 C40 C41 -179.8(4) . . . . ?
F9 C39 C38 F8 0.4(7) . . . . ?
F9 C39 C38 C37 179.3(4) . . . . ?
C67 C66 C65 C64 -1.2(6) . . . . ?
C67 C62 C52 C51 -0.1(5) . . . . ?
C67 C62 C52 C53 -179.1(4) . . . . ?
C67 C62 C63 C64 -0.5(6) . . . . ?
F7 C37 C36 F6 -1.0(7) . . . . ?
F7 C37 C36 C41 -179.7(4) . . . . ?
F7 C37 C38 F8 -1.0(7) . . . . ?
F7 C37 C38 C39 -179.9(4) . . . . ?
C49 C70 C42 C43 -2.1(5) . . . . ?
C49 C70 C42 C41 179.0(4) . . . . ?
C49 C48 C47 C46 179.5(4) . . . . ?
C69 C70 C42 C43 -179.3(4) . . . . ?
C69 C70 C42 C41 1.8(7) . . . . ?
C32 C33 C34 C35 -178.3(4) . . . . ?
C32 C27 C28 C29 0.2(6) . . . . ?
C32 C27 C17 C16 0.0(5) . . . . ?
C32 C27 C17 C18 -179.7(4) . . . . ?
C51 C52 C53 C60 104.4(5) . . . . ?
C51 C52 C53 C54 -74.0(6) . . . . ?
C70 C49 C48 C43 -2.4(5) . . . . ?
C70 C49 C48 C47 177.2(4) . . . . ?
C70 C49 C50 C51 -0.6(6) . . . . ?
C70 C69 C68 C67 -177.8(4) . . . . ?
C70 C69 C68 C51 -0.3(6) . . . . ?
C70 C42 C41 C40 -124.0(5) . . . . ?
C70 C42 C41 C36 55.4(6) . . . . ?
C14 C35 C34 C33 -0.6(6) . . . . ?
C14 C35 C7 C8 -0.9(5) . . . . ?
C14 C35 C7 C6 179.9(4) . . . . ?
C8 C7 C6 C5 56.5(6) . . . . ?
C8 C7 C6 C1 -124.1(5) . . . . ?
C8 C9 C10 C11 -1.3(7) . . . . ?
C43 C48 C47 C46 -1.0(6) . . . . ?
C43 C42 C41 C40 57.3(6) . . . . ?
C43 C42 C41 C36 -123.4(5) . . . . ?
C43 C44 C45 C46 -0.2(7) . . . . ?
C16 C33 C34 C35 -0.8(6) . . . . ?
C35 C14 C15 C16 -0.7(6) . . . . ?
C35 C14 C13 C8 -1.9(4) . . . . ?
C35 C14 C13 C12 176.5(4) . . . . ?
C35 C7 C6 C5 -124.4(5) . . . . ?
C35 C7 C6 C1 55.0(6) . . . . ?
C33 C32 C27 C28 -179.4(4) . . . . ?
C33 C32 C27 C17 0.5(5) . . . . ?
C33 C32 C31 C30 178.8(4) . . . . ?
C33 C16 C15 C14 -0.6(6) . . . . ?
C33 C16 C17 C27 -0.4(5) . . . . ?
C33 C16 C17 C18 179.2(4) . . . . ?
C68 C67 C66 C65 -179.9(4) . . . . ?
C68 C67 C62 C52 0.3(5) . . . . ?
C68 C67 C62 C63 -179.4(4) . . . . ?
C68 C69 C70 C49 -0.9(6) . . . . ?
C68 C69 C70 C42 176.0(4) . . . . ?
C68 C51 C50 C49 -0.6(6) . . . . ?
C68 C51 C52 C62 -0.1(5) . . . . ?
C68 C51 C52 C53 178.8(4) . . . . ?
C34 C35 C7 C8 -179.0(4) . . . . ?
C34 C35 C7 C6 1.8(7) . . . . ?
C48 C49 C70 C69 -179.7(4) . . . . ?
C48 C49 C70 C42 2.8(5) . . . . ?
C48 C49 C50 C51 -179.2(4) . . . . ?
C48 C43 C42 C70 0.6(5) . . . . ?
C48 C43 C42 C41 179.5(4) . . . . ?
C48 C43 C44 C45 -0.6(6) . . . . ?
C48 C47 C46 C45 0.2(7) . . . . ?
C27 C32 C33 C16 -0.7(4) . . . . ?
C27 C32 C33 C34 177.1(4) . . . . ?
C27 C32 C31 C30 0.2(6) . . . . ?
C27 C28 C29 C30 0.4(7) . . . . ?
C66 C67 C68 C69 -1.9(8) . . . . ?
C66 C67 C68 C51 -179.7(4) . . . . ?
C66 C67 C62 C52 179.7(4) . . . . ?
C66 C67 C62 C63 0.0(6) . . . . ?
C66 C65 C64 C63 0.8(7) . . . . ?
C50 C49 C70 C69 1.4(6) . . . . ?
C50 C49 C70 C42 -176.1(4) . . . . ?
C50 C49 C48 C43 176.4(4) . . . . ?
C50 C49 C48 C47 -4.0(8) . . . . ?
C50 C51 C68 C67 179.2(4) . . . . ?
C50 C51 C68 C69 1.1(6) . . . . ?
C50 C51 C52 C62 -178.9(4) . . . . ?
C50 C51 C52 C53 0.0(7) . . . . ?
C15 C14 C35 C34 1.3(6) . . . . ?
C15 C14 C35 C7 -177.0(4) . . . . ?
C15 C14 C13 C8 176.7(4) . . . . ?
C15 C14 C13 C12 -4.9(8) . . . . ?
C15 C16 C33 C32 179.5(3) . . . . ?
C15 C16 C33 C34 1.4(6) . . . . ?
C15 C16 C17 C27 -179.0(4) . . . . ?
C15 C16 C17 C18 0.6(7) . . . . ?
C31 C32 C33 C16 -179.5(4) . . . . ?
C31 C32 C33 C34 -1.7(8) . . . . ?
C31 C32 C27 C28 -0.5(6) . . . . ?
C31 C32 C27 C17 179.4(4) . . . . ?
C31 C30 C29 C28 -0.6(7) . . . . ?
C62 C67 C68 C69 177.5(4) . . . . ?
C62 C67 C68 C51 -0.3(4) . . . . ?
C62 C67 C66 C65 0.8(6) . . . . ?
C62 C52 C53 C60 -76.9(5) . . . . ?
C62 C52 C53 C54 104.7(5) . . . . ?
C62 C63 C64 C65 0.1(7) . . . . ?
C7 C8 C13 C14 1.4(4) . . . . ?
C7 C8 C13 C12 -177.3(4) . . . . ?
C7 C8 C9 C10 177.9(4) . . . . ?
C7 C35 C34 C33 177.4(4) . . . . ?
C7 C6 C5 F5 0.8(6) . . . . ?
C7 C6 C5 C4 179.3(4) . . . . ?
C7 C6 C1 F1 2.6(6) . . . . ?
C7 C6 C1 C2 -179.5(4) . . . . ?
C13 C14 C35 C34 -179.9(4) . . . . ?
C13 C14 C35 C7 1.7(4) . . . . ?
C13 C14 C15 C16 -179.1(4) . . . . ?
C13 C8 C7 C35 -0.3(5) . . . . ?
C13 C8 C7 C6 179.0(4) . . . . ?
C13 C8 C9 C10 0.1(6) . . . . ?
C13 C12 C11 C10 -0.3(7) . . . . ?
C52 C51 C68 C67 0.2(5) . . . . ?
C52 C51 C68 C69 -177.9(4) . . . . ?
C52 C51 C50 C49 178.1(4) . . . . ?
C52 C62 C63 C64 179.9(4) . . . . ?
C52 C53 C54 C56 177.6(4) . . . . ?
C52 C53 C54 C55 -4.6(6) . . . . ?
C25 C18 C17 C16 106.9(5) . . . . ?
C25 C18 C17 C27 -73.6(6) . . . . ?
C25 C18 C19 C21 -3.4(6) . . . . ?
C25 C18 C19 C20 176.0(4) . . . . ?
C25 C23 C22 C21 -1.1(7) . . . . ?
C25 C23 C22 C24 177.6(4) . . . . ?
C42 C43 C48 C49 1.1(5) . . . . ?
C42 C43 C48 C47 -178.5(4) . . . . ?
C42 C43 C44 C45 179.0(5) . . . . ?
C42 C41 C40 F10 0.4(6) . . . . ?
C42 C41 C40 C39 -180.0(4) . . . . ?
C42 C41 C36 F6 1.4(6) . . . . ?
C42 C41 C36 C37 -179.9(4) . . . . ?
C18 C25 C23 C22 -0.6(7) . . . . ?
C18 C19 C21 C22 1.7(7) . . . . ?
C28 C27 C17 C16 179.8(4) . . . . ?
C28 C27 C17 C18 0.2(7) . . . . ?
C63 C62 C52 C51 179.5(4) . . . . ?
C63 C62 C52 C53 0.6(7) . . . . ?
C44 C43 C48 C49 -179.1(4) . . . . ?
C44 C43 C48 C47 1.2(6) . . . . ?
C44 C43 C42 C70 -179.1(4) . . . . ?
C44 C43 C42 C41 -0.1(7) . . . . ?
C44 C45 C46 C47 0.4(8) . . . . ?
C17 C16 C33 C32 0.7(5) . . . . ?
C17 C16 C33 C34 -177.3(4) . . . . ?
C17 C16 C15 C14 177.8(4) . . . . ?
C17 C27 C28 C29 -179.7(4) . . . . ?
C17 C18 C19 C21 177.0(4) . . . . ?
C17 C18 C19 C20 -3.6(7) . . . . ?
C29 C30 C31 C32 0.3(7) . . . . ?
C6 C5 C4 F4 -179.2(4) . . . . ?
C6 C5 C4 C3 0.8(7) . . . . ?
C9 C8 C7 C35 -178.3(4) . . . . ?
C9 C8 C7 C6 1.0(7) . . . . ?
C9 C8 C13 C14 179.6(4) . . . . ?
C9 C8 C13 C12 1.0(6) . . . . ?
C9 C10 C11 C12 1.4(8) . . . . ?
C60 C53 C54 C56 -0.8(6) . . . . ?
C60 C53 C54 C55 177.0(4) . . . . ?
C60 C59 C57 C56 -1.7(7) . . . . ?
C60 C59 C57 C58 177.3(4) . . . . ?
C53 C60 C59 C57 0.1(7) . . . . ?
C53 C54 C56 C57 -0.9(7) . . . . ?
C40 C41 C36 F6 -179.2(4) . . . . ?
C40 C41 C36 C37 -0.5(6) . . . . ?
C40 C39 C38 F8 -179.1(4) . . . . ?
C40 C39 C38 C37 -0.3(7) . . . . ?
C23 C25 C18 C17 -177.5(4) . . . . ?
C23 C25 C18 C19 2.9(6) . . . . ?
C23 C22 C21 C19 0.6(7) . . . . ?
C5 C6 C1 F1 -177.9(4) . . . . ?
C5 C6 C1 C2 0.0(6) . . . . ?
C5 C4 C3 F3 -179.7(4) . . . . ?
C5 C4 C3 C2 -1.2(7) . . . . ?
C11 C12 C13 C14 -179.2(4) . . . . ?
C11 C12 C13 C8 -0.9(6) . . . . ?
C59 C60 C53 C52 -177.2(4) . . . . ?
C59 C60 C53 C54 1.2(6) . . . . ?
C59 C57 C56 C54 2.1(7) . . . . ?
C19 C18 C17 C16 -73.6(6) . . . . ?
C19 C18 C17 C27 106.0(5) . . . . ?
C61 C60 C53 C52 1.2(6) . . . . ?
C61 C60 C53 C54 179.7(4) . . . . ?
C61 C60 C59 C57 -178.4(4) . . . . ?
C36 C41 C40 F10 -179.0(4) . . . . ?
C36 C41 C40 C39 0.6(6) . . . . ?
C36 C37 C38 F8 179.2(4) . . . . ?
C36 C37 C38 C39 0.3(7) . . . . ?
C1 C6 C5 F5 -178.7(4) . . . . ?
C1 C6 C5 C4 -0.2(7) . . . . ?
C1 C2 C3 F3 179.5(4) . . . . ?
C1 C2 C3 C4 1.0(7) . . . . ?
C38 C39 C40 F10 179.4(4) . . . . ?
C38 C39 C40 C41 -0.2(7) . . . . ?
C38 C37 C36 F6 178.8(4) . . . . ?
C38 C37 C36 C41 0.1(7) . . . . ?
C3 C2 C1 F1 177.5(4) . . . . ?
C3 C2 C1 C6 -0.4(7) . . . . ?
C26 C25 C18 C17 -1.1(6) . . . . ?
C26 C25 C18 C19 179.3(4) . . . . ?
C26 C25 C23 C22 -177.0(4) . . . . ?
C20 C19 C21 C22 -177.8(4) . . . . ?
C58 C57 C56 C54 -176.9(4) . . . . ?
C55 C54 C56 C57 -178.7(4) . . . . ?
C24 C22 C21 C19 -178.2(4) . . . . ?

loop_
_twin_individual_id
_twin_individual_mass_fraction_refined
1 0.440(2)
2 0.560(2)
